data_4071933
loop_
_publ_author_name
'Pad\<elkov\'a, Zde\<nka'
'Nechaev, Mikhail S.'
'\<Cerno\<sek, Zden\<ek'
'Brus, Ji\<r\'i'
'R\%u\<zi\<cka, Ale\<s'

_publ_section_title
;
 Solvent-Controlled Ring Size in Double C,N-Chelated Stannoxanes&#x22A5;
;
_journal_issue 20
_journal_name_full Organometallics
_journal_page_first 5303
_journal_paper_doi 10.1021/om800476r
_journal_volume 27
_journal_year 2008
_chemical_formula_moiety 'C36 H50 N4 O3 Sn2'
_chemical_formula_sum 'C36 H50 N4 O3 Sn2'
_chemical_formula_weight 824.18
_chemical_name_systematic
; 
 ? 
;
_space_group_IT_number 15
_symmetry_cell_setting monoclinic
_symmetry_space_group_name_Hall '-C 2yc'
_symmetry_space_group_name_H-M 'C 1 2/c 1'
_atom_sites_solution_hydrogens geom
_atom_sites_solution_primary direct
_atom_sites_solution_secondary difmap
_audit_creation_method SHELXL-97
_cell_angle_alpha 90.00
_cell_angle_beta 120.24(4)
_cell_angle_gamma 90.00
_cell_formula_units_Z 4
_cell_length_a 25.3256(9)
_cell_length_b 9.5907(8)
_cell_length_c 16.5939(8)
_cell_measurement_reflns_used 12358
_cell_measurement_temperature 150(1)
_cell_measurement_theta_max 27.5
_cell_measurement_theta_min 1
_cell_volume 3482.0(15)
_computing_cell_refinement 'COLLECT and DENZO'
_computing_data_collection 'COLLECT (Hooft, 1998) and DENZO (Otwinowski & Minor, 1997)'
_computing_data_reduction 'COLLECT and DENZO'
_computing_molecular_graphics 'PLATON (Spek, 2003)'
_computing_publication_material 'SHELXL-97 (Sheldrick, 1997)'
_computing_structure_refinement 'SHELXL-97 (Sheldrick, 1997)'
_computing_structure_solution 'SIR92 (Altomare et al., 1994)'
_diffrn_ambient_temperature 150(1)
_diffrn_detector_area_resol_mean 9.091
_diffrn_measured_fraction_theta_full 0.983
_diffrn_measured_fraction_theta_max 0.983
_diffrn_measurement_device_type 'Bruker Nonius KappaCCD area detector'
_diffrn_measurement_method '\f and \w scans to fill the Ewald sphere'
_diffrn_radiation_monochromator graphite
_diffrn_radiation_source 'fine-focus sealed tube'
_diffrn_radiation_type MoK\a
_diffrn_radiation_wavelength 0.71073
_diffrn_reflns_av_R_equivalents 0.0620
_diffrn_reflns_av_sigmaI/netI 0.0593
_diffrn_reflns_limit_h_max 32
_diffrn_reflns_limit_h_min -27
_diffrn_reflns_limit_k_max 10
_diffrn_reflns_limit_k_min -12
_diffrn_reflns_limit_l_max 21
_diffrn_reflns_limit_l_min -21
_diffrn_reflns_number 12331
_diffrn_reflns_theta_full 27.50
_diffrn_reflns_theta_max 27.50
_diffrn_reflns_theta_min 2.84
_exptl_absorpt_coefficient_mu 1.475
_exptl_absorpt_correction_T_max 0.884
_exptl_absorpt_correction_T_min 0.781
_exptl_absorpt_correction_type integration
_exptl_absorpt_process_details
;
Gaussian integration (Coppens, 1970)
;
_exptl_crystal_colour colourless
_exptl_crystal_density_diffrn 1.572
_exptl_crystal_density_method 'not measured'
_exptl_crystal_description block
_exptl_crystal_F_000 1672
_exptl_crystal_size_max 0.264
_exptl_crystal_size_mid 0.160
_exptl_crystal_size_min 0.114
_refine_diff_density_max 0.625
_refine_diff_density_min -0.794
_refine_diff_density_rms 0.137
_refine_ls_extinction_method none
_refine_ls_goodness_of_fit_ref 1.090
_refine_ls_hydrogen_treatment constr
_refine_ls_matrix_type full
_refine_ls_number_parameters 204
_refine_ls_number_reflns 3934
_refine_ls_number_restraints 0
_refine_ls_restrained_S_all 1.090
_refine_ls_R_factor_all 0.0760
_refine_ls_R_factor_gt 0.0432
_refine_ls_shift/su_max 0.000
_refine_ls_shift/su_mean 0.000
_refine_ls_structure_factor_coef Fsqd
_refine_ls_weighting_details 'calc w=1/[\s^2^(Fo^2^)+(0.0164P)^2^+16.1973P] where P=(Fo^2^+2Fc^2^)/3'
_refine_ls_weighting_scheme calc
_refine_ls_wR_factor_gt 0.0716
_refine_ls_wR_factor_ref 0.0853
_reflns_number_gt 2851
_reflns_number_total 3934
_reflns_threshold_expression >2sigma(I)
_cod_data_source_file om800476r_si_004.cif
_cod_data_source_block shelxl
_cod_depositor_comments
;
The following automatic conversions were performed:

'_symmetry_cell_setting' value 'Monoclinic' changed to 'monoclinic'
according to /home/saulius/struct/CIF-dictionaries/cif_core.dic
dictionary named 'cif_core.dic' version 2.4.1 from 2010-06-29.

Automatic conversion script
Id: cif_fix_values 1715 2011-07-08 13:25:40Z adriana 
;
_cod_original_cell_volume 3481.9(6)
_cod_original_sg_symbol_H-M C2/c
_cod_database_code 4071933

loop_
_symmetry_equiv_pos_as_xyz
'x, y, z'
'-x, y, -z+1/2'
'x+1/2, y+1/2, z'
'-x+1/2, y+1/2, -z+1/2'
'-x, -y, -z'
'x, -y, z-1/2'
'-x+1/2, -y+1/2, -z'
'x+1/2, -y+1/2, z-1/2'

loop_
_atom_site_label
_atom_site_type_symbol
_atom_site_fract_x
_atom_site_fract_y
_atom_site_fract_z
_atom_site_U_iso_or_equiv
_atom_site_adp_type
_atom_site_occupancy
_atom_site_symmetry_multiplicity
_atom_site_calc_flag
_atom_site_refinement_flags
Sn1 Sn 0.083791(13) 0.02424(3) 0.313341(19) 0.02937(10) Uani 1 1 d .
O2 O 0.0000 0.0991(5) 0.2500 0.0333(10) Uani 1 2 d S
N2 N 0.19978(16) -0.0412(4) 0.3748(2) 0.0343(9) Uani 1 1 d .
C10 C 0.12869(19) 0.2052(5) 0.3022(3) 0.0303(10) Uani 1 1 d .
O1 O 0.07834(14) -0.0934(4) 0.2075(2) 0.0377(8) Uani 1 1 d .
H1 H 0.0424 -0.1015 0.1665 0.045 Uiso 1 1 d R
C17 C 0.2399(2) -0.0058(6) 0.4742(3) 0.0420(13) Uani 1 1 d .
H17A H 0.2334 0.0907 0.4820 0.050 Uiso 1 1 d R
H17B H 0.2818 -0.0198 0.4914 0.050 Uiso 1 1 d R
H17C H 0.2306 -0.0620 0.5134 0.050 Uiso 1 1 d R
N1 N 0.09661(16) 0.1397(4) 0.4720(2) 0.0329(9) Uani 1 1 d .
C1 C 0.08561(19) -0.1390(5) 0.4025(3) 0.0317(11) Uani 1 1 d .
C7 C 0.12305(19) 0.0253(5) 0.5393(3) 0.0359(11) Uani 1 1 d .
H7A H 0.1667 0.0286 0.5681 0.043 Uiso 1 1 d R
H7B H 0.1117 0.0372 0.5859 0.043 Uiso 1 1 d R
C15 C 0.1005(2) 0.3354(5) 0.2831(3) 0.0341(11) Uani 1 1 d .
H15 H 0.0627 0.3437 0.2791 0.041 Uiso 1 1 d R
C2 C 0.10055(19) -0.1156(5) 0.4945(3) 0.0335(11) Uani 1 1 d .
C18 C 0.2080(2) -0.1874(6) 0.3594(4) 0.0454(13) Uani 1 1 d .
H18A H 0.1813 -0.2108 0.2950 0.054 Uiso 1 1 d R
H18B H 0.1984 -0.2450 0.3977 0.054 Uiso 1 1 d R
H18C H 0.2496 -0.2028 0.3757 0.054 Uiso 1 1 d R
C6 C 0.0666(2) -0.2710(6) 0.3662(3) 0.0381(12) Uani 1 1 d .
H6 H 0.0567 -0.2888 0.3050 0.046 Uiso 1 1 d R
C16 C 0.21262(19) 0.0497(5) 0.3165(3) 0.0353(11) Uani 1 1 d .
H16A H 0.2560 0.0594 0.3438 0.042 Uiso 1 1 d R
H16B H 0.1957 0.0084 0.2558 0.042 Uiso 1 1 d R
C12 C 0.2122(2) 0.3098(6) 0.2934(3) 0.0357(12) Uani 1 1 d .
H12 H 0.2498 0.3020 0.2965 0.043 Uiso 1 1 d R
C3 C 0.0966(2) -0.2234(6) 0.5468(3) 0.0426(13) Uani 1 1 d .
H3 H 0.1072 -0.2070 0.6084 0.051 Uiso 1 1 d R
C14 C 0.1276(2) 0.4518(6) 0.2704(3) 0.0397(12) Uani 1 1 d .
H14 H 0.1083 0.5380 0.2583 0.048 Uiso 1 1 d R
C13 C 0.1838(2) 0.4386(6) 0.2759(3) 0.0385(12) Uani 1 1 d .
H13 H 0.2025 0.5166 0.2679 0.046 Uiso 1 1 d R
C11 C 0.18507(19) 0.1927(5) 0.3063(3) 0.0314(11) Uani 1 1 d .
C4 C 0.0774(2) -0.3546(6) 0.5084(4) 0.0462(14) Uani 1 1 d .
H4 H 0.0752 -0.4268 0.5440 0.055 Uiso 1 1 d R
C9 C 0.1342(2) 0.2652(6) 0.5091(3) 0.0429(13) Uani 1 1 d .
H9A H 0.1169 0.3395 0.4644 0.051 Uiso 1 1 d R
H9B H 0.1749 0.2462 0.5221 0.051 Uiso 1 1 d R
H9C H 0.1352 0.2922 0.5656 0.051 Uiso 1 1 d R
C8 C 0.0349(2) 0.1701(6) 0.4541(3) 0.0398(12) Uani 1 1 d .
H8A H 0.0170 0.2434 0.4088 0.048 Uiso 1 1 d R
H8B H 0.0378 0.1993 0.5116 0.048 Uiso 1 1 d R
H8C H 0.0099 0.0881 0.4314 0.048 Uiso 1 1 d R
C5 C 0.0619(2) -0.3780(6) 0.4177(3) 0.0448(13) Uani 1 1 d .
H5 H 0.0480 -0.4653 0.3909 0.054 Uiso 1 1 d R

loop_
_atom_site_aniso_label
_atom_site_aniso_U_11
_atom_site_aniso_U_22
_atom_site_aniso_U_33
_atom_site_aniso_U_23
_atom_site_aniso_U_13
_atom_site_aniso_U_12
Sn1 0.01778(14) 0.0548(2) 0.01639(13) -0.00113(15) 0.00928(10) 0.00042(15)
O2 0.019(2) 0.058(3) 0.024(2) 0.000 0.0108(18) 0.000
N2 0.0264(19) 0.052(3) 0.0242(17) 0.0012(18) 0.0125(15) 0.0059(18)
C10 0.020(2) 0.055(3) 0.0163(19) -0.001(2) 0.0099(17) -0.001(2)
O1 0.0260(17) 0.068(2) 0.0211(15) -0.0047(15) 0.0132(13) 0.0008(15)
C17 0.029(2) 0.072(4) 0.023(2) 0.006(2) 0.0111(19) 0.012(2)
N1 0.022(2) 0.056(3) 0.0200(17) -0.0026(18) 0.0098(15) 0.0029(17)
C1 0.018(2) 0.057(3) 0.022(2) 0.002(2) 0.0122(18) 0.008(2)
C7 0.024(2) 0.069(3) 0.0158(18) 0.000(2) 0.0104(17) 0.008(2)
C15 0.024(2) 0.061(3) 0.021(2) -0.002(2) 0.0145(19) 0.003(2)
C2 0.021(2) 0.060(3) 0.019(2) 0.005(2) 0.0100(18) 0.010(2)
C18 0.033(3) 0.060(4) 0.044(3) -0.002(3) 0.021(2) 0.005(2)
C6 0.033(3) 0.057(4) 0.027(2) 0.004(2) 0.017(2) 0.008(2)
C16 0.019(2) 0.064(4) 0.025(2) -0.006(2) 0.0136(18) -0.002(2)
C12 0.024(2) 0.067(4) 0.021(2) -0.004(2) 0.0149(19) -0.007(2)
C3 0.033(3) 0.078(4) 0.022(2) 0.009(3) 0.017(2) 0.017(3)
C14 0.038(3) 0.054(3) 0.031(2) -0.002(2) 0.020(2) 0.001(2)
C13 0.033(3) 0.057(4) 0.030(2) -0.003(2) 0.019(2) -0.008(2)
C11 0.022(2) 0.058(3) 0.0151(19) -0.007(2) 0.0106(18) -0.003(2)
C4 0.043(3) 0.063(4) 0.039(3) 0.017(3) 0.025(2) 0.015(3)
C9 0.032(3) 0.065(4) 0.028(2) -0.004(2) 0.012(2) 0.000(2)
C8 0.025(2) 0.066(4) 0.030(2) -0.002(2) 0.016(2) 0.007(2)
C5 0.044(3) 0.054(4) 0.041(3) 0.001(3) 0.025(3) 0.009(2)

loop_
_atom_type_symbol
_atom_type_description
_atom_type_scat_dispersion_real
_atom_type_scat_dispersion_imag
_atom_type_scat_source
C C 0.0033 0.0016 'International Tables Vol C Tables 4.2.6.8 and 6.1.1.4'
H H 0.0000 0.0000 'International Tables Vol C Tables 4.2.6.8 and 6.1.1.4'
N N 0.0061 0.0033 'International Tables Vol C Tables 4.2.6.8 and 6.1.1.4'
O O 0.0106 0.0060 'International Tables Vol C Tables 4.2.6.8 and 6.1.1.4'
Sn Sn -0.6537 1.4246 'International Tables Vol C Tables 4.2.6.8 and 6.1.1.4'

loop_
_exptl_crystal_face_index_h
_exptl_crystal_face_index_k
_exptl_crystal_face_index_l
_exptl_crystal_face_perp_dist
0 0 -1 0.057
1 0 0 0.120
-1 0 0 0.042
0 0 1 0.046
0 1 1 0.016
0 -1 0 0.080
0 1 0 0.009

loop_
_geom_angle_atom_site_label_1
_geom_angle_atom_site_label_2
_geom_angle_atom_site_label_3
_geom_angle
_geom_angle_site_symmetry_3
O2 Sn1 O1 98.93(11) .
O2 Sn1 C10 97.77(17) .
O1 Sn1 C10 100.58(14) .
O2 Sn1 C1 106.15(14) .
O1 Sn1 C1 99.23(16) .
C10 Sn1 C1 145.98(16) .
Sn1 O2 Sn1 137.2(3) 2
C16 N2 C18 111.1(4) .
C16 N2 C17 110.3(4) .
C18 N2 C17 109.7(4) .
C11 C10 C15 118.7(4) .
C11 C10 Sn1 120.1(4) .
C15 C10 Sn1 121.0(3) .
Sn1 O1 H1 109.5 .
N2 C17 H17A 107.7 .
N2 C17 H17B 109.6 .
H17A C17 H17B 109.5 .
N2 C17 H17C 111.2 .
H17A C17 H17C 109.4 .
H17B C17 H17C 109.4 .
C8 N1 C7 109.5(4) .
C8 N1 C9 108.8(4) .
C7 N1 C9 110.1(4) .
C6 C1 C2 117.9(4) .
C6 C1 Sn1 119.2(3) .
C2 C1 Sn1 122.7(4) .
N1 C7 C2 112.4(3) .
N1 C7 H7A 108.9 .
C2 C7 H7A 109.2 .
N1 C7 H7B 108.6 .
C2 C7 H7B 108.1 .
H7A C7 H7B 109.6 .
C14 C15 C10 121.5(4) .
C14 C15 H15 119.5 .
C10 C15 H15 119.0 .
C3 C2 C1 120.0(5) .
C3 C2 C7 119.3(4) .
C1 C2 C7 120.7(4) .
N2 C18 H18A 109.7 .
N2 C18 H18B 109.4 .
H18A C18 H18B 109.3 .
N2 C18 H18C 109.4 .
H18A C18 H18C 109.6 .
H18B C18 H18C 109.5 .
C5 C6 C1 122.1(4) .
C5 C6 H6 118.7 .
C1 C6 H6 119.2 .
N2 C16 C11 111.9(3) .
N2 C16 H16A 109.3 .
C11 C16 H16A 108.7 .
N2 C16 H16B 108.7 .
C11 C16 H16B 108.8 .
H16A C16 H16B 109.6 .
C13 C12 C11 120.6(4) .
C13 C12 H12 119.5 .
C11 C12 H12 119.9 .
C2 C3 C4 120.7(4) .
C2 C3 H3 119.3 .
C4 C3 H3 120.0 .
C15 C14 C13 119.3(5) .
C15 C14 H14 120.3 .
C13 C14 H14 120.5 .
C12 C13 C14 120.2(5) .
C12 C13 H13 120.0 .
C14 C13 H13 119.8 .
C12 C11 C10 119.7(5) .
C12 C11 C16 121.0(4) .
C10 C11 C16 119.1(4) .
C5 C4 C3 119.6(5) .
C5 C4 H4 120.1 .
C3 C4 H4 120.3 .
N1 C9 H9A 109.8 .
N1 C9 H9B 109.6 .
H9A C9 H9B 109.6 .
N1 C9 H9C 108.9 .
H9A C9 H9C 109.4 .
H9B C9 H9C 109.6 .
N1 C8 H8A 109.8 .
N1 C8 H8B 108.5 .
H8A C8 H8B 109.5 .
N1 C8 H8C 110.0 .
H8A C8 H8C 109.6 .
H8B C8 H8C 109.5 .
C4 C5 C6 119.6(5) .
C4 C5 H5 120.2 .
C6 C5 H5 120.2 .

loop_
_geom_bond_atom_site_label_1
_geom_bond_atom_site_label_2
_geom_bond_distance
_geom_bond_site_symmetry_2
Sn1 O2 1.9690(17) .
Sn1 O1 2.033(3) .
Sn1 C10 2.133(5) .
Sn1 C1 2.139(5) .
O2 Sn1 1.9690(17) 2
N2 C16 1.456(6) .
N2 C18 1.459(6) .
N2 C17 1.477(5) .
C10 C11 1.400(6) .
C10 C15 1.393(7) .
O1 H1 0.8200 .
C17 H17A 0.9602 .
C17 H17B 0.9594 .
C17 H17C 0.9610 .
N1 C8 1.467(5) .
N1 C7 1.465(6) .
N1 C9 1.465(6) .
C1 C6 1.381(7) .
C1 C2 1.394(6) .
C7 C2 1.509(7) .
C7 H7A 0.9597 .
C7 H7B 0.9588 .
C15 C14 1.381(7) .
C15 H15 0.9298 .
C2 C3 1.385(7) .
C18 H18A 0.9600 .
C18 H18B 0.9611 .
C18 H18C 0.9581 .
C6 C5 1.378(7) .
C6 H6 0.9301 .
C16 C11 1.509(7) .
C16 H16A 0.9594 .
C16 H16B 0.9594 .
C12 C13 1.384(7) .
C12 C11 1.389(7) .
C12 H12 0.9302 .
C3 C4 1.383(8) .
C3 H3 0.9301 .
C14 C13 1.386(6) .
C14 H14 0.9300 .
C13 H13 0.9299 .
C4 C5 1.370(7) .
C4 H4 0.9300 .
C9 H9A 0.9605 .
C9 H9B 0.9582 .
C9 H9C 0.9608 .
C8 H8A 0.9601 .
C8 H8B 0.9610 .
C8 H8C 0.9597 .
C5 H5 0.9300 .
